data_4104415
loop_
_publ_author_name
'Xinping Wang'
'Zhongliang Zhu'
'Yang Peng'
'Hao Lei'
'James C. Fettinger'
'Philip P. Power'

_publ_section_title
;
 Room-Temperature Reaction of Carbon Monoxide with a Stable
 Diarylgermylene
;
_journal_name_full 'Journal of the American Chemical Society'
_journal_page_first 6912
_journal_page_last 6913
_journal_paper_doi 10.1021/ja9017286
_journal_volume 131
_journal_year 2009
_chemical_formula_moiety '2(C68 H86 Ge O2), 7(C7 H8)'
_chemical_formula_sum 'C185 H228 Ge2 O4'
_chemical_formula_weight 2660.85
_chemical_name_systematic
; 
 ? 
;
_space_group_IT_number 14
_symmetry_cell_setting monoclinic
_symmetry_space_group_name_Hall '-P 2yn'
_symmetry_space_group_name_H-M 'P 1 21/n 1'
_atom_sites_solution_hydrogens geom
_atom_sites_solution_primary direct
_atom_sites_solution_secondary difmap
_audit_creation_method SHELXL-97
_cell_angle_alpha 90.00
_cell_angle_beta 97.7840(10)
_cell_angle_gamma 90.00
_cell_formula_units_Z 2
_cell_length_a 10.8193(5)
_cell_length_b 49.856(2)
_cell_length_c 14.1848(6)
_cell_measurement_reflns_used 9866
_cell_measurement_temperature 90(2)
_cell_measurement_theta_max 27.20
_cell_measurement_theta_min 2.57
_cell_volume 7580.9(6)
_computing_cell_refinement 'Bruker SAINT'
_computing_data_collection 'Bruker APEX2'
_computing_data_reduction 'Bruker SAINT'
_computing_molecular_graphics 'Bruker SHELXTL'
_computing_publication_material 'Bruker SHELXTL'
_computing_structure_refinement 'SHELXL-97 (Sheldrick, 2008)'
_computing_structure_solution 'SHELXS-97 (Sheldrick, 2008)'
_diffrn_ambient_temperature 90(2)
_diffrn_measured_fraction_theta_full 0.998
_diffrn_measured_fraction_theta_max 0.998
_diffrn_measurement_device_type 'Bruker APEX-II CCD'
_diffrn_measurement_method '\f and \w scans'
_diffrn_radiation_monochromator graphite
_diffrn_radiation_source 'fine-focus sealed tube'
_diffrn_radiation_type MoK\a
_diffrn_radiation_wavelength 0.71073
_diffrn_reflns_av_R_equivalents 0.0808
_diffrn_reflns_av_sigmaI/netI 0.0694
_diffrn_reflns_limit_h_max 14
_diffrn_reflns_limit_h_min -14
_diffrn_reflns_limit_k_max 64
_diffrn_reflns_limit_k_min -64
_diffrn_reflns_limit_l_max 18
_diffrn_reflns_limit_l_min -18
_diffrn_reflns_number 65164
_diffrn_reflns_theta_full 27.50
_diffrn_reflns_theta_max 27.50
_diffrn_reflns_theta_min 2.51
_exptl_absorpt_coefficient_mu 0.453
_exptl_absorpt_correction_T_max 0.9515
_exptl_absorpt_correction_T_min 0.9282
_exptl_absorpt_correction_type multi-scan
_exptl_crystal_colour Yellow
_exptl_crystal_density_diffrn 1.166
_exptl_crystal_density_meas 0
_exptl_crystal_density_method 'not measured'
_exptl_crystal_description Plate
_exptl_crystal_F_000 2868
_exptl_crystal_size_max 0.17
_exptl_crystal_size_mid 0.13
_exptl_crystal_size_min 0.11
_refine_diff_density_max 1.071
_refine_diff_density_min -0.522
_refine_diff_density_rms 0.062
_refine_ls_extinction_method none
_refine_ls_goodness_of_fit_ref 1.045
_refine_ls_hydrogen_treatment constr
_refine_ls_matrix_type full
_refine_ls_number_parameters 925
_refine_ls_number_reflns 17377
_refine_ls_number_restraints 150
_refine_ls_restrained_S_all 1.069
_refine_ls_R_factor_all 0.0792
_refine_ls_R_factor_gt 0.0509
_refine_ls_shift/su_max 0.005
_refine_ls_shift/su_mean 0.000
_refine_ls_structure_factor_coef Fsqd
_refine_ls_weighting_details 'calc w=1/[\s^2^(Fo^2^)+(0.0517P)^2^+2.4719P] where P=(Fo^2^+2Fc^2^)/3'
_refine_ls_weighting_scheme calc
_refine_ls_wR_factor_gt 0.1154
_refine_ls_wR_factor_ref 0.1229
_reflns_number_gt 12679
_reflns_number_total 17377
_reflns_threshold_expression >2sigma(I)
_cod_data_source_file ja9017286_si_003.cif
_cod_data_source_block xp222fmi
_cod_original_sg_symbol_H-M 'P 21/n'
_cod_database_code 4104415

loop_
_symmetry_equiv_pos_as_xyz
'x, y, z'
'-x+1/2, y+1/2, -z+1/2'
'-x, -y, -z'
'x-1/2, -y-1/2, z-1/2'

loop_
_atom_site_label
_atom_site_type_symbol
_atom_site_fract_x
_atom_site_fract_y
_atom_site_fract_z
_atom_site_U_iso_or_equiv
_atom_site_adp_type
_atom_site_occupancy
_atom_site_symmetry_multiplicity
_atom_site_calc_flag
_atom_site_refinement_flags
_atom_site_disorder_assembly
_atom_site_disorder_group
Ge1 Ge 1.12383(2) 0.630961(4) 0.475277(16) 0.01615(7) Uani 1 1 d . . .
C1 C 0.9468(2) 0.58993(4) 0.46618(16) 0.0183(4) Uani 1 1 d . . .
O1 O 0.98991(14) 0.61373(3) 0.51215(11) 0.0194(3) Uani 1 1 d . . .
C2 C 0.8207(2) 0.58317(5) 0.49884(16) 0.0227(5) Uani 1 1 d . . .
H2A H 0.8313 0.5815 0.5683 0.034 Uiso 1 1 calc R . .
H2B H 0.7895 0.5662 0.4701 0.034 Uiso 1 1 calc R . .
H2C H 0.7607 0.5975 0.4790 0.034 Uiso 1 1 calc R . .
O2 O 0.96795(15) 0.61370(3) 0.32145(11) 0.0224(3) Uani 1 1 d . . .
C3 C 0.9333(2) 0.59347(4) 0.35773(15) 0.0170(4) Uani 1 1 d . . .
C4 C 0.8789(2) 0.56968(4) 0.30337(15) 0.0183(5) Uani 1 1 d . . .
C5 C 0.7888(2) 0.57203(4) 0.22338(16) 0.0199(5) Uani 1 1 d . . .
C6 C 0.7328(2) 0.54851(5) 0.18430(17) 0.0251(5) Uani 1 1 d . . .
H6 H 0.6718 0.5496 0.1295 0.030 Uiso 1 1 calc R . .
C7 C 0.7648(2) 0.52390(5) 0.22420(17) 0.0268(5) Uani 1 1 d . . .
H7 H 0.7232 0.5082 0.1982 0.032 Uiso 1 1 calc R . .
C8 C 0.8566(2) 0.52162(4) 0.30157(16) 0.0231(5) Uani 1 1 d . . .
H8 H 0.8787 0.5044 0.3274 0.028 Uiso 1 1 calc R . .
C9 C 0.9173(2) 0.54445(4) 0.34213(15) 0.0190(5) Uani 1 1 d . . .
C10 C 1.0195(2) 0.54341(4) 0.42394(16) 0.0191(5) Uani 1 1 d . . .
C11 C 1.1052(2) 0.52209(4) 0.43995(16) 0.0219(5) Uani 1 1 d . . .
C12 C 1.1973(2) 0.52336(5) 0.51905(17) 0.0245(5) Uani 1 1 d . . .
H12 H 1.2550 0.5090 0.5300 0.029 Uiso 1 1 calc R . .
C13 C 1.2083(2) 0.54474(5) 0.58240(16) 0.0224(5) Uani 1 1 d . . .
C14 C 1.1262(2) 0.56609(4) 0.56406(16) 0.0204(5) Uani 1 1 d . . .
H14 H 1.1328 0.5811 0.6057 0.024 Uiso 1 1 calc R . .
C15 C 1.0351(2) 0.56571(4) 0.48593(15) 0.0187(5) Uani 1 1 d . . .
C16 C 1.1089(2) 0.49802(5) 0.37586(18) 0.0277(5) Uani 1 1 d . . .
H16A H 1.1939 0.4908 0.3826 0.042 Uiso 1 1 calc R . .
H16B H 1.0833 0.5034 0.3096 0.042 Uiso 1 1 calc R . .
H16C H 1.0519 0.4842 0.3937 0.042 Uiso 1 1 calc R . .
C17 C 1.3093(2) 0.54461(5) 0.66678(18) 0.0299(6) Uani 1 1 d . . .
H17A H 1.3902 0.5481 0.6452 0.045 Uiso 1 1 calc R . .
H17B H 1.3114 0.5271 0.6981 0.045 Uiso 1 1 calc R . .
H17C H 1.2922 0.5586 0.7118 0.045 Uiso 1 1 calc R . .
C18 C 0.7482(2) 0.59835(4) 0.17740(16) 0.0223(5) Uani 1 1 d . . .
C19 C 0.6443(2) 0.61162(5) 0.20162(17) 0.0256(5) Uani 1 1 d . . .
C20 C 0.6048(2) 0.63528(5) 0.15312(18) 0.0300(6) Uani 1 1 d . . .
H20 H 0.5343 0.6446 0.1702 0.036 Uiso 1 1 calc R . .
C21 C 0.6655(3) 0.64551(5) 0.08105(17) 0.0300(6) Uani 1 1 d . . .
C22 C 0.7675(2) 0.63160(5) 0.05726(17) 0.0289(5) Uani 1 1 d . . .
H22 H 0.8098 0.6383 0.0076 0.035 Uiso 1 1 calc R . .
C23 C 0.8100(2) 0.60808(5) 0.10401(16) 0.0252(5) Uani 1 1 d . . .
C24 C 0.5739(3) 0.60140(6) 0.2785(2) 0.0390(7) Uani 1 1 d . . .
H24A H 0.5772 0.5818 0.2799 0.059 Uiso 1 1 calc R . .
H24B H 0.4868 0.6073 0.2657 0.059 Uiso 1 1 calc R . .
H24C H 0.6118 0.6085 0.3402 0.059 Uiso 1 1 calc R . .
C25 C 0.6225(3) 0.67119(5) 0.0302(2) 0.0431(8) Uani 1 1 d . . .
H25A H 0.5495 0.6782 0.0562 0.065 Uiso 0.50 1 calc PR . .
H25B H 0.6002 0.6676 -0.0379 0.065 Uiso 0.50 1 calc PR . .
H25C H 0.6899 0.6845 0.0393 0.065 Uiso 0.50 1 calc PR . .
H25D H 0.6769 0.6753 -0.0178 0.065 Uiso 0.50 1 calc PR . .
H25E H 0.6262 0.6859 0.0763 0.065 Uiso 0.50 1 calc PR . .
H25F H 0.5365 0.6690 -0.0009 0.065 Uiso 0.50 1 calc PR . .
C26 C 0.9198(3) 0.59328(5) 0.0758(2) 0.0376(7) Uani 1 1 d . . .
H26A H 0.9871 0.5929 0.1295 0.056 Uiso 1 1 calc R . .
H26B H 0.9489 0.6023 0.0216 0.056 Uiso 1 1 calc R . .
H26C H 0.8951 0.5749 0.0578 0.056 Uiso 1 1 calc R . .
C27 C 1.10517(19) 0.66724(4) 0.53675(14) 0.0128(4) Uani 1 1 d . . .
C28 C 1.10155(18) 0.67190(4) 0.63419(14) 0.0123(4) Uani 1 1 d . . .
C29 C 1.11287(19) 0.69824(4) 0.66990(14) 0.0136(4) Uani 1 1 d . . .
C30 C 1.13037(19) 0.71913(4) 0.60743(14) 0.0148(4) Uani 1 1 d . . .
H30 H 1.1384 0.7369 0.6319 0.018 Uiso 1 1 calc R . .
C31 C 1.13660(19) 0.71519(4) 0.51123(14) 0.0132(4) Uani 1 1 d . . .
C32 C 1.12289(19) 0.68892(4) 0.47600(14) 0.0128(4) Uani 1 1 d . . .
C33 C 1.1107(2) 0.70480(4) 0.77449(15) 0.0178(4) Uani 1 1 d . . .
H33 H 1.0929 0.6878 0.8077 0.021 Uiso 1 1 calc R . .
C34 C 1.2374(2) 0.71531(5) 0.82089(16) 0.0251(5) Uani 1 1 d . . .
H34A H 1.3024 0.7022 0.8121 0.038 Uiso 1 1 calc R . .
H34B H 1.2353 0.7181 0.8891 0.038 Uiso 1 1 calc R . .
H34C H 1.2556 0.7324 0.7913 0.038 Uiso 1 1 calc R . .
C35 C 1.0082(2) 0.72505(5) 0.78876(17) 0.0267(5) Uani 1 1 d . . .
H35A H 1.0260 0.7422 0.7599 0.040 Uiso 1 1 calc R . .
H35B H 1.0056 0.7276 0.8570 0.040 Uiso 1 1 calc R . .
H35C H 0.9274 0.7183 0.7586 0.040 Uiso 1 1 calc R . .
C36 C 1.1585(2) 0.73901(4) 0.44813(15) 0.0159(4) Uani 1 1 d . . .
H36 H 1.1694 0.7319 0.3839 0.019 Uiso 1 1 calc R . .
C37 C 1.2768(2) 0.75457(5) 0.48604(17) 0.0237(5) Uani 1 1 d . . .
H37A H 1.2672 0.7625 0.5479 0.036 Uiso 1 1 calc R . .
H37B H 1.2906 0.7688 0.4411 0.036 Uiso 1 1 calc R . .
H37C H 1.3484 0.7423 0.4934 0.036 Uiso 1 1 calc R . .
C38 C 1.0464(2) 0.75800(4) 0.43576(17) 0.0223(5) Uani 1 1 d . . .
H38A H 0.9721 0.7482 0.4072 0.033 Uiso 1 1 calc R . .
H38B H 1.0628 0.7729 0.3942 0.033 Uiso 1 1 calc R . .
H38C H 1.0326 0.7650 0.4980 0.033 Uiso 1 1 calc R . .
C39 C 1.0883(2) 0.64819(4) 0.69841(14) 0.0136(4) Uani 1 1 d . . .
C40 C 0.9710(2) 0.64103(4) 0.72296(14) 0.0158(4) Uani 1 1 d . . .
C41 C 0.9604(2) 0.61759(4) 0.77490(15) 0.0190(5) Uani 1 1 d . . .
H41 H 0.8807 0.6127 0.7906 0.023 Uiso 1 1 calc R . .
C42 C 1.0610(2) 0.60110(4) 0.80454(15) 0.0184(5) Uani 1 1 d . . .
C43 C 1.1771(2) 0.60923(4) 0.78413(15) 0.0175(4) Uani 1 1 d . . .
H43 H 1.2480 0.5986 0.8062 0.021 Uiso 1 1 calc R . .
C44 C 1.1935(2) 0.63250(4) 0.73231(14) 0.0150(4) Uani 1 1 d . . .
C45 C 0.8548(2) 0.65801(4) 0.69628(15) 0.0188(5) Uani 1 1 d . . .
H45 H 0.8795 0.6745 0.6631 0.023 Uiso 1 1 calc R . .
C46 C 0.7577(2) 0.64290(5) 0.62770(17) 0.0247(5) Uani 1 1 d . . .
H46A H 0.7924 0.6389 0.5690 0.037 Uiso 1 1 calc R . .
H46B H 0.6830 0.6540 0.6128 0.037 Uiso 1 1 calc R . .
H46C H 0.7356 0.6261 0.6574 0.037 Uiso 1 1 calc R . .
C47 C 0.7984(2) 0.66696(5) 0.78482(16) 0.0253(5) Uani 1 1 d . . .
H47A H 0.7646 0.6513 0.8145 0.038 Uiso 1 1 calc R . .
H47B H 0.7314 0.6799 0.7663 0.038 Uiso 1 1 calc R . .
H47C H 0.8633 0.6754 0.8302 0.038 Uiso 1 1 calc R . .
C48 C 1.0400(2) 0.57495(5) 0.85516(17) 0.0252(5) Uani 1 1 d . . .
H48 H 0.9657 0.5776 0.8891 0.030 Uiso 1 1 calc R . .
C49 C 1.0080(4) 0.55231(5) 0.7839(2) 0.0486(8) Uani 1 1 d . . .
H49A H 0.9350 0.5574 0.7388 0.073 Uiso 1 1 calc R . .
H49B H 0.9892 0.5360 0.8178 0.073 Uiso 1 1 calc R . .
H49C H 1.0790 0.5490 0.7494 0.073 Uiso 1 1 calc R . .
C50 C 1.1463(3) 0.56696(6) 0.9285(2) 0.0491(8) Uani 1 1 d . . .
H50A H 1.2206 0.5637 0.8976 0.074 Uiso 1 1 calc R . .
H50B H 1.1244 0.5506 0.9606 0.074 Uiso 1 1 calc R . .
H50C H 1.1636 0.5814 0.9753 0.074 Uiso 1 1 calc R . .
C51 C 1.3256(2) 0.64084(4) 0.71928(16) 0.0192(5) Uani 1 1 d . . .
H51 H 1.3205 0.6579 0.6821 0.023 Uiso 1 1 calc R . .
C52 C 1.3920(2) 0.61992(5) 0.66498(17) 0.0256(5) Uani 1 1 d . . .
H52A H 1.4065 0.6036 0.7036 0.038 Uiso 1 1 calc R . .
H52B H 1.4720 0.6271 0.6517 0.038 Uiso 1 1 calc R . .
H52C H 1.3398 0.6156 0.6049 0.038 Uiso 1 1 calc R . .
C53 C 1.4034(2) 0.64612(5) 0.81603(17) 0.0275(5) Uani 1 1 d . . .
H53A H 1.3615 0.6596 0.8507 0.041 Uiso 1 1 calc R . .
H53B H 1.4861 0.6527 0.8064 0.041 Uiso 1 1 calc R . .
H53C H 1.4121 0.6294 0.8529 0.041 Uiso 1 1 calc R . .
C54 C 1.12465(19) 0.68226(4) 0.37252(14) 0.0127(4) Uani 1 1 d . A .
C55 C 1.2379(2) 0.67682(4) 0.33780(15) 0.0156(4) Uani 1 1 d . . .
C56 C 1.2352(2) 0.66695(4) 0.24559(15) 0.0181(4) Uani 1 1 d . A .
H56 H 1.3117 0.6628 0.2229 0.022 Uiso 1 1 calc R . .
C57 C 1.1241(2) 0.66299(4) 0.18592(15) 0.0192(5) Uani 1 1 d . . .
C58 C 1.0135(2) 0.66995(4) 0.21982(15) 0.0186(5) Uani 1 1 d . A .
H58 H 0.9369 0.6679 0.1789 0.022 Uiso 1 1 calc R . .
C59 C 1.0108(2) 0.67975(4) 0.31108(15) 0.0156(4) Uani 1 1 d . . .
C60 C 1.3637(2) 0.68224(4) 0.39688(15) 0.0180(4) Uani 1 1 d . . .
H60 H 1.3476 0.6897 0.4595 0.022 Uiso 1 1 calc R . .
C61 C 1.4408(2) 0.65670(5) 0.41661(17) 0.0248(5) Uani 1 1 d . . .
H61A H 1.3937 0.6437 0.4493 0.037 Uiso 1 1 calc R . .
H61B H 1.5192 0.6610 0.4569 0.037 Uiso 1 1 calc R . .
H61C H 1.4589 0.6491 0.3563 0.037 Uiso 1 1 calc R . .
C62 C 1.4372(2) 0.70318(5) 0.34873(18) 0.0261(5) Uani 1 1 d . . .
H62A H 1.4600 0.6958 0.2894 0.039 Uiso 1 1 calc R . .
H62B H 1.5130 0.7080 0.3913 0.039 Uiso 1 1 calc R . .
H62C H 1.3857 0.7192 0.3346 0.039 Uiso 1 1 calc R . .
C63 C 1.1200(2) 0.65246(5) 0.08478(16) 0.0271(5) Uani 0.80 1 d PD A 1
H63 H 1.0566 0.6378 0.0775 0.033 Uiso 0.80 1 calc PR A 1
C64 C 1.2402(4) 0.64026(10) 0.0620(3) 0.0484(12) Uani 0.80 1 d PD A 1
H64A H 1.3042 0.6542 0.0640 0.073 Uiso 0.80 1 calc PR A 1
H64B H 1.2265 0.6323 -0.0016 0.073 Uiso 0.80 1 calc PR A 1
H64C H 1.2680 0.6264 0.1090 0.073 Uiso 0.80 1 calc PR A 1
C65 C 1.0728(4) 0.67387(8) 0.0118(2) 0.0471(11) Uani 0.80 1 d PD A 1
H65A H 0.9922 0.6807 0.0255 0.071 Uiso 0.80 1 calc PR A 1
H65B H 1.0628 0.6660 -0.0521 0.071 Uiso 0.80 1 calc PR A 1
H65C H 1.1331 0.6886 0.0151 0.071 Uiso 0.80 1 calc PR A 1
C63A C 1.1200(2) 0.65246(5) 0.08478(16) 0.0271(5) Uani 0.20 1 d PD A 2
H63A H 1.0357 0.6447 0.0634 0.033 Uiso 0.20 1 calc PR A 2
C64A C 1.2188(17) 0.6310(3) 0.0794(16) 0.0484(12) Uani 0.20 1 d PD A 2
H64D H 1.3016 0.6394 0.0870 0.073 Uiso 0.20 1 calc PR A 2
H64E H 1.2036 0.6220 0.0176 0.073 Uiso 0.20 1 calc PR A 2
H64F H 1.2150 0.6179 0.1303 0.073 Uiso 0.20 1 calc PR A 2
C65A C 1.1440(17) 0.6756(3) 0.0185(10) 0.0471(11) Uani 0.20 1 d PD A 2
H65D H 1.2319 0.6808 0.0308 0.071 Uiso 0.20 1 calc PR A 2
H65E H 1.0913 0.6909 0.0300 0.071 Uiso 0.20 1 calc PR A 2
H65F H 1.1240 0.6698 -0.0478 0.071 Uiso 0.20 1 calc PR A 2
C66 C 0.8874(2) 0.68833(4) 0.34272(16) 0.0195(5) Uani 1 1 d . A .
H66 H 0.9074 0.6990 0.4024 0.023 Uiso 1 1 calc R . .
C67 C 0.8086(2) 0.66442(5) 0.36547(18) 0.0270(5) Uani 1 1 d . . .
H67A H 0.7911 0.6530 0.3090 0.040 Uiso 1 1 calc R A .
H67B H 0.7298 0.6708 0.3842 0.040 Uiso 1 1 calc R . .
H67C H 0.8541 0.6541 0.4178 0.040 Uiso 1 1 calc R . .
C68 C 0.8116(2) 0.70621(5) 0.26935(19) 0.0290(6) Uani 1 1 d . . .
H68A H 0.8637 0.7211 0.2528 0.043 Uiso 1 1 calc R A .
H68B H 0.7392 0.7133 0.2959 0.043 Uiso 1 1 calc R . .
H68C H 0.7831 0.6957 0.2121 0.043 Uiso 1 1 calc R . .
C71 C 0.3372(3) 0.56089(6) 0.3380(2) 0.0419(7) Uani 1 1 d . . .
C72 C 0.3835(3) 0.57443(6) 0.4203(2) 0.0429(7) Uani 1 1 d . . .
H72 H 0.3473 0.5911 0.4340 0.051 Uiso 1 1 calc R . .
C73 C 0.4807(3) 0.56432(6) 0.4827(2) 0.0481(8) Uani 1 1 d . . .
H73 H 0.5123 0.5742 0.5381 0.058 Uiso 1 1 calc R . .
C74 C 0.5323(3) 0.53977(6) 0.4649(3) 0.0495(8) Uani 1 1 d . . .
H74 H 0.5987 0.5326 0.5082 0.059 Uiso 1 1 calc R . .
C75 C 0.4872(3) 0.52595(6) 0.3844(3) 0.0532(9) Uani 1 1 d . . .
H75 H 0.5224 0.5090 0.3722 0.064 Uiso 1 1 calc R . .
C76 C 0.3918(3) 0.53617(6) 0.3210(3) 0.0490(8) Uani 1 1 d . . .
H76 H 0.3624 0.5264 0.2650 0.059 Uiso 1 1 calc R . .
C77 C 0.2337(3) 0.57222(7) 0.2690(3) 0.0564(9) Uani 1 1 d . . .
H77A H 0.2573 0.5718 0.2047 0.085 Uiso 1 1 calc R . .
H77B H 0.2178 0.5908 0.2864 0.085 Uiso 1 1 calc R . .
H77C H 0.1580 0.5615 0.2706 0.085 Uiso 1 1 calc R . .
C81 C 0.5878(2) 0.72051(5) 0.63239(16) 0.0227(5) Uani 1 1 d . . .
C82 C 0.5900(3) 0.74556(5) 0.67565(17) 0.0291(6) Uani 1 1 d . . .
H82 H 0.5287 0.7498 0.7152 0.035 Uiso 1 1 calc R . .
C83 C 0.6798(3) 0.76435(5) 0.66218(19) 0.0353(6) Uani 1 1 d . . .
H83 H 0.6795 0.7813 0.6924 0.042 Uiso 1 1 calc R . .
C84 C 0.7695(3) 0.75859(5) 0.60518(19) 0.0333(6) Uani 1 1 d . . .
H84 H 0.8312 0.7715 0.5958 0.040 Uiso 1 1 calc R . .
C85 C 0.7690(2) 0.73383(5) 0.56189(18) 0.0310(6) Uani 1 1 d . . .
H85 H 0.8309 0.7296 0.5227 0.037 Uiso 1 1 calc R . .
C86 C 0.6785(2) 0.71503(5) 0.57528(17) 0.0258(5) Uani 1 1 d . . .
H86 H 0.6789 0.6981 0.5447 0.031 Uiso 1 1 calc R . .
C87 C 0.4904(2) 0.70039(5) 0.65000(18) 0.0299(6) Uani 1 1 d . . .
H87A H 0.5012 0.6840 0.6137 0.045 Uiso 1 1 calc R . .
H87B H 0.4073 0.7079 0.6298 0.045 Uiso 1 1 calc R . .
H87C H 0.4992 0.6961 0.7180 0.045 Uiso 1 1 calc R . .
C91 C 0.5908(8) 0.55496(10) -0.1637(5) 0.0686(19) Uani 0.66 1 d PGDU B 1
C92 C 0.5939(8) 0.57845(9) -0.1107(5) 0.0601(19) Uani 0.66 1 d PGDU B 1
H92 H 0.6387 0.5936 -0.1286 0.072 Uiso 0.66 1 calc PR B 1
C93 C 0.5314(8) 0.57979(12) -0.0314(5) 0.0700(16) Uani 0.66 1 d PGU B 1
H93 H 0.5335 0.5958 0.0049 0.084 Uiso 0.66 1 calc PR B 1
C94 C 0.4659(7) 0.55764(16) -0.0051(4) 0.0744(15) Uani 0.66 1 d PGU B 1
H94 H 0.4233 0.5586 0.0491 0.089 Uiso 0.66 1 calc PR B 1
C95 C 0.4629(10) 0.53415(14) -0.0582(6) 0.0722(15) Uani 0.66 1 d PGU B 1
H95 H 0.4181 0.5190 -0.0402 0.087 Uiso 0.66 1 calc PR B 1
C96 C 0.5253(11) 0.53281(11) -0.1375(6) 0.067(2) Uani 0.66 1 d PGDU B 1
H96 H 0.5232 0.5168 -0.1737 0.081 Uiso 0.66 1 calc PR B 1
C97 C 0.6580(6) 0.55245(17) -0.2459(4) 0.089(2) Uani 0.66 1 d PDU B 1
H97A H 0.6463 0.5688 -0.2844 0.134 Uiso 0.66 1 calc PR B 1
H97B H 0.6256 0.5370 -0.2843 0.134 Uiso 0.66 1 calc PR B 1
H97C H 0.7470 0.5498 -0.2240 0.134 Uiso 0.66 1 calc PR B 1
C91A C 0.4730(19) 0.5566(4) -0.0116(14) 0.0744(15) Uani 0.20 1 d PGDU C 2
C92A C 0.464(3) 0.5317(5) -0.056(2) 0.0722(15) Uani 0.20 1 d PGDU C 2
H92A H 0.4156 0.5179 -0.0328 0.087 Uiso 0.20 1 calc PR C 2
C93A C 0.527(4) 0.5269(5) -0.133(2) 0.067(2) Uani 0.20 1 d PGU C 2
H93A H 0.5208 0.5099 -0.1637 0.081 Uiso 0.20 1 calc PR C 2
C94A C 0.598(3) 0.5471(5) -0.1671(17) 0.0686(19) Uani 0.20 1 d PGU C 2
H94A H 0.6407 0.5439 -0.2202 0.082 Uiso 0.20 1 calc PR C 2
C95A C 0.607(3) 0.5721(5) -0.123(2) 0.0601(19) Uani 0.20 1 d PGU C 2
H95A H 0.6553 0.5859 -0.1459 0.072 Uiso 0.20 1 calc PR C 2
C96A C 0.544(3) 0.5768(4) -0.0452(19) 0.0700(16) Uani 0.20 1 d PGDU C 2
H96A H 0.5501 0.5939 -0.0150 0.084 Uiso 0.20 1 calc PR C 2
C97A C 0.430(2) 0.5628(6) 0.0651(15) 0.089(2) Uani 0.20 1 d PGDU C 2
H97D H 0.3443 0.5691 0.0500 0.134 Uiso 0.20 1 calc PR C 2
H97E H 0.4819 0.5770 0.0981 0.134 Uiso 0.20 1 calc PR C 2
H97F H 0.4323 0.5469 0.1062 0.134 Uiso 0.20 1 calc PR C 2
C91B C 0.571(2) 0.5639(4) -0.1076(14) 0.0686(19) Uani 0.14 1 d PGDU D -3
C92B C 0.529(2) 0.5810(3) -0.0410(16) 0.0700(16) Uani 0.14 1 d PGDU D -3
H92B H 0.5507 0.5994 -0.0400 0.084 Uiso 0.14 1 calc PR D -3
C93B C 0.4550(19) 0.5710(4) 0.0239(13) 0.067(2) Uani 0.14 1 d PGU D -3
H93B H 0.4265 0.5826 0.0694 0.081 Uiso 0.14 1 calc PR D -3
C94B C 0.4229(19) 0.5440(4) 0.0223(13) 0.0744(15) Uani 0.14 1 d PGU D -3
H94B H 0.3725 0.5372 0.0667 0.089 Uiso 0.14 1 calc PR D -3
C95B C 0.465(2) 0.5269(3) -0.0442(15) 0.0722(15) Uani 0.14 1 d PGU D -3
H95B H 0.4428 0.5085 -0.0453 0.087 Uiso 0.14 1 calc PR D -3
C96B C 0.538(2) 0.5369(3) -0.1092(14) 0.052(8) Uani 0.14 1 d PGDU D -3
H96B H 0.5670 0.5252 -0.1546 0.062 Uiso 0.14 1 calc PR D -3
C97B C 0.647(2) 0.5741(5) -0.1811(17) 0.070(8) Uani 0.14 1 d PDU D -3
H97G H 0.5954 0.5749 -0.2432 0.106 Uiso 0.14 1 calc PR D -3
H97H H 0.7177 0.5619 -0.1848 0.106 Uiso 0.14 1 calc PR D -3
H97I H 0.6791 0.5920 -0.1630 0.106 Uiso 0.14 1 calc PR D -3
C101 C 0.9364(4) 0.49805(11) -0.0368(4) 0.0421(14) Uani 0.50 1 d PGD E -1
C102 C 0.9358(5) 0.51574(9) 0.0389(4) 0.056(4) Uani 0.50 1 d PGD E -1
H102 H 0.8621 0.5254 0.0463 0.067 Uiso 0.50 1 calc PR E -1
C103 C 1.0430(6) 0.51926(8) 0.1037(3) 0.055(2) Uani 0.50 1 d PG E -1
H103 H 1.0425 0.5314 0.1554 0.066 Uiso 0.50 1 calc PR E -1
C104 C 1.1508(5) 0.50510(10) 0.0929(3) 0.055(3) Uani 0.50 1 d PG E -1
H104 H 1.2240 0.5075 0.1371 0.066 Uiso 0.50 1 calc PR E -1
C105 C 1.1514(4) 0.48741(9) 0.0172(3) 0.0385(13) Uani 0.50 1 d PG E -1
H105 H 1.2251 0.4777 0.0097 0.046 Uiso 0.50 1 calc PR E -1
C106 C 1.0442(5) 0.48389(8) -0.0476(3) 0.047(3) Uani 0.50 1 d PGD E -1
H106 H 1.0447 0.4718 -0.0994 0.056 Uiso 0.50 1 calc PR E -1
C107 C 0.8180(12) 0.4937(3) -0.1046(9) 0.090(5) Uani 0.50 1 d PD E -1
H10A H 0.8338 0.4809 -0.1539 0.135 Uiso 0.25 1 calc PR E -1
H10B H 0.7903 0.5108 -0.1343 0.135 Uiso 0.25 1 calc PR E -1
H10C H 0.7531 0.4866 -0.0695 0.135 Uiso 0.25 1 calc PR E -1
H10D H 0.7510 0.5047 -0.0846 0.135 Uiso 0.25 1 calc PR E -1
H10E H 0.7945 0.4747 -0.1042 0.135 Uiso 0.25 1 calc PR E -1
H10F H 0.8317 0.4989 -0.1690 0.135 Uiso 0.25 1 calc PR E -1

loop_
_atom_site_aniso_label
_atom_site_aniso_U_11
_atom_site_aniso_U_22
_atom_site_aniso_U_33
_atom_site_aniso_U_23
_atom_site_aniso_U_13
_atom_site_aniso_U_12
Ge1 0.01938(12) 0.01168(11) 0.01753(11) -0.00125(9) 0.00297(8) -0.00007(9)
C1 0.0187(12) 0.0147(10) 0.0225(11) -0.0004(8) 0.0058(9) -0.0022(8)
O1 0.0233(9) 0.0148(7) 0.0207(8) -0.0037(6) 0.0045(6) -0.0017(6)
C2 0.0255(13) 0.0204(12) 0.0232(12) -0.0028(9) 0.0066(10) -0.0050(9)
O2 0.0278(9) 0.0153(8) 0.0243(8) 0.0025(6) 0.0035(7) -0.0006(6)
C3 0.0163(11) 0.0114(10) 0.0232(11) -0.0007(8) 0.0026(9) 0.0018(8)
C4 0.0231(12) 0.0142(10) 0.0188(11) -0.0014(8) 0.0069(9) -0.0029(8)
C5 0.0242(12) 0.0169(11) 0.0194(11) -0.0005(9) 0.0062(9) -0.0010(9)
C6 0.0303(14) 0.0209(12) 0.0222(12) -0.0028(9) -0.0029(10) -0.0029(10)
C7 0.0336(14) 0.0171(11) 0.0286(13) -0.0060(10) 0.0000(11) -0.0053(10)
C8 0.0303(13) 0.0145(11) 0.0245(12) 0.0001(9) 0.0033(10) -0.0017(9)
C9 0.0230(12) 0.0159(11) 0.0190(11) -0.0013(8) 0.0064(9) -0.0006(9)
C10 0.0220(12) 0.0155(10) 0.0206(11) 0.0014(8) 0.0053(9) -0.0030(8)
C11 0.0292(13) 0.0154(11) 0.0217(11) -0.0005(9) 0.0061(10) -0.0022(9)
C12 0.0274(13) 0.0177(11) 0.0282(13) 0.0030(9) 0.0030(10) 0.0020(9)
C13 0.0250(13) 0.0197(11) 0.0223(12) 0.0046(9) 0.0023(10) -0.0021(9)
C14 0.0238(12) 0.0163(11) 0.0213(11) 0.0012(9) 0.0037(9) -0.0041(9)
C15 0.0216(12) 0.0155(10) 0.0201(11) 0.0015(8) 0.0067(9) -0.0022(8)
C16 0.0338(14) 0.0193(12) 0.0294(13) -0.0027(10) 0.0025(11) 0.0031(10)
C17 0.0317(14) 0.0216(12) 0.0338(14) 0.0023(10) -0.0053(11) -0.0002(10)
C18 0.0281(13) 0.0169(11) 0.0204(11) -0.0013(9) -0.0023(10) -0.0018(9)
C19 0.0300(14) 0.0213(12) 0.0247(12) -0.0021(9) 0.0007(10) 0.0005(10)
C20 0.0304(14) 0.0223(13) 0.0351(14) -0.0047(10) -0.0037(11) 0.0041(10)
C21 0.0382(15) 0.0202(12) 0.0269(13) 0.0016(10) -0.0122(11) -0.0035(10)
C22 0.0380(15) 0.0238(12) 0.0231(12) 0.0023(10) -0.0026(11) -0.0086(11)
C23 0.0336(14) 0.0215(12) 0.0199(11) -0.0030(9) 0.0007(10) -0.0041(10)
C24 0.0411(17) 0.0334(15) 0.0462(17) 0.0055(12) 0.0194(14) 0.0118(12)
C25 0.057(2) 0.0246(14) 0.0407(17) 0.0069(12) -0.0182(14) -0.0003(13)
C26 0.0507(18) 0.0286(14) 0.0375(15) 0.0056(11) 0.0204(14) -0.0016(12)
C27 0.0119(10) 0.0108(9) 0.0154(10) -0.0004(8) 0.0013(8) -0.0009(7)
C28 0.0093(10) 0.0136(10) 0.0140(10) 0.0023(8) 0.0021(8) 0.0003(7)
C29 0.0132(10) 0.0142(10) 0.0133(10) -0.0013(8) 0.0018(8) -0.0005(8)
C30 0.0161(11) 0.0106(9) 0.0177(10) -0.0025(8) 0.0025(8) -0.0003(8)
C31 0.0124(10) 0.0114(10) 0.0158(10) -0.0001(8) 0.0023(8) -0.0005(7)
C32 0.0111(10) 0.0149(9) 0.0126(9) 0.0003(8) 0.0019(7) 0.0006(8)
C33 0.0249(12) 0.0149(10) 0.0142(10) -0.0019(8) 0.0051(9) -0.0017(8)
C34 0.0337(14) 0.0257(12) 0.0152(11) -0.0044(9) 0.0006(10) -0.0081(10)
C35 0.0361(15) 0.0230(12) 0.0232(12) -0.0044(10) 0.0119(11) 0.0035(10)
C36 0.0212(12) 0.0116(10) 0.0155(10) 0.0010(8) 0.0042(8) -0.0006(8)
C37 0.0265(13) 0.0189(11) 0.0263(12) 0.0032(9) 0.0062(10) -0.0060(9)
C38 0.0263(13) 0.0142(11) 0.0269(12) 0.0059(9) 0.0051(10) 0.0006(9)
C39 0.0194(11) 0.0126(10) 0.0090(9) -0.0009(7) 0.0026(8) -0.0024(8)
C40 0.0177(11) 0.0170(10) 0.0131(10) -0.0010(8) 0.0036(8) -0.0014(8)
C41 0.0201(12) 0.0193(11) 0.0190(11) 0.0003(9) 0.0076(9) -0.0031(9)
C42 0.0283(13) 0.0139(10) 0.0135(10) -0.0005(8) 0.0055(9) -0.0036(9)
C43 0.0230(12) 0.0139(10) 0.0151(10) 0.0012(8) 0.0008(9) 0.0020(8)
C44 0.0194(11) 0.0142(10) 0.0115(9) -0.0016(8) 0.0026(8) -0.0016(8)
C45 0.0184(11) 0.0184(11) 0.0202(11) 0.0017(9) 0.0055(9) -0.0018(8)
C46 0.0203(12) 0.0263(12) 0.0268(12) 0.0000(10) 0.0013(10) -0.0011(9)
C47 0.0237(13) 0.0308(13) 0.0227(12) 0.0017(10) 0.0073(10) 0.0058(10)
C48 0.0329(14) 0.0205(12) 0.0241(12) 0.0059(9) 0.0107(10) -0.0027(10)
C49 0.085(3) 0.0216(14) 0.0444(17) -0.0003(12) 0.0277(17) -0.0168(14)
C50 0.0418(18) 0.0441(18) 0.060(2) 0.0353(16) 0.0022(15) -0.0020(14)
C51 0.0180(12) 0.0172(10) 0.0218(11) 0.0048(9) 0.0006(9) -0.0002(8)
C52 0.0200(12) 0.0285(13) 0.0289(13) 0.0017(10) 0.0060(10) 0.0015(10)
C53 0.0245(13) 0.0263(13) 0.0293(13) 0.0024(10) -0.0052(10) -0.0045(10)
C54 0.0178(11) 0.0080(9) 0.0126(10) 0.0011(7) 0.0029(8) -0.0017(7)
C55 0.0213(12) 0.0119(10) 0.0139(10) 0.0024(8) 0.0031(8) 0.0004(8)
C56 0.0216(12) 0.0179(11) 0.0158(10) 0.0006(8) 0.0068(9) 0.0008(8)
C57 0.0271(13) 0.0187(11) 0.0121(10) 0.0005(8) 0.0035(9) -0.0039(9)
C58 0.0205(12) 0.0200(11) 0.0144(10) 0.0011(8) -0.0014(9) -0.0031(9)
C59 0.0195(11) 0.0119(10) 0.0155(10) 0.0033(8) 0.0032(8) -0.0004(8)
C60 0.0171(11) 0.0216(11) 0.0159(10) -0.0025(9) 0.0048(9) 0.0010(9)
C61 0.0183(12) 0.0267(13) 0.0288(13) 0.0032(10) 0.0009(10) 0.0015(9)
C62 0.0225(13) 0.0254(12) 0.0300(13) 0.0027(10) 0.0018(10) -0.0041(10)
C63 0.0345(15) 0.0334(14) 0.0140(11) -0.0066(10) 0.0049(10) -0.0074(11)
C64 0.046(3) 0.077(3) 0.024(2) -0.020(2) 0.0115(16) 0.002(2)
C65 0.062(3) 0.064(2) 0.0129(14) 0.0027(14) -0.002(2) -0.005(2)
C63A 0.0345(15) 0.0334(14) 0.0140(11) -0.0066(10) 0.0049(10) -0.0074(11)
C64A 0.046(3) 0.077(3) 0.024(2) -0.020(2) 0.0115(16) 0.002(2)
C65A 0.062(3) 0.064(2) 0.0129(14) 0.0027(14) -0.002(2) -0.005(2)
C66 0.0166(11) 0.0211(11) 0.0206(11) -0.0022(9) 0.0016(9) -0.0002(9)
C67 0.0205(13) 0.0242(12) 0.0373(14) 0.0048(10) 0.0078(11) 0.0012(9)
C68 0.0208(13) 0.0267(13) 0.0388(15) 0.0060(11) 0.0020(11) 0.0043(10)
C71 0.0330(16) 0.0374(16) 0.059(2) 0.0055(14) 0.0194(14) 0.0014(12)
C72 0.0472(19) 0.0284(15) 0.059(2) 0.0018(14) 0.0291(16) 0.0025(13)
C73 0.049(2) 0.0403(17) 0.059(2) -0.0040(15) 0.0217(17) -0.0047(14)
C74 0.0349(17) 0.0401(18) 0.074(2) 0.0036(16) 0.0091(16) -0.0005(13)
C75 0.0401(19) 0.0356(17) 0.083(3) -0.0106(17) 0.0068(17) 0.0071(14)
C76 0.0415(19) 0.0375(17) 0.069(2) -0.0076(15) 0.0090(16) 0.0003(14)
C77 0.042(2) 0.061(2) 0.070(2) 0.0180(18) 0.0221(17) 0.0103(16)
C81 0.0214(12) 0.0266(12) 0.0194(11) 0.0039(9) -0.0003(9) 0.0035(9)
C82 0.0339(15) 0.0296(13) 0.0242(12) -0.0036(10) 0.0055(11) 0.0074(11)
C83 0.0483(18) 0.0232(13) 0.0324(14) -0.0055(11) -0.0015(13) 0.0026(12)
C84 0.0359(16) 0.0291(14) 0.0336(14) 0.0038(11) 0.0003(12) -0.0095(11)
C85 0.0311(14) 0.0307(14) 0.0329(14) 0.0008(11) 0.0105(11) -0.0020(11)
C86 0.0288(14) 0.0221(12) 0.0260(12) -0.0020(10) 0.0024(10) 0.0003(10)
C87 0.0243(14) 0.0337(14) 0.0315(14) 0.0017(11) 0.0026(11) -0.0003(10)
C91 0.056(3) 0.064(5) 0.074(3) -0.002(4) -0.032(3) 0.016(4)
C92 0.074(4) 0.036(4) 0.058(4) -0.018(3) -0.037(3) 0.022(3)
C93 0.077(3) 0.046(3) 0.072(3) 0.009(2) -0.043(3) -0.005(2)
C94 0.070(3) 0.067(3) 0.074(3) 0.000(3) -0.032(3) 0.004(3)
C95 0.060(3) 0.042(3) 0.102(4) 0.005(3) -0.035(3) 0.008(2)
C96 0.058(3) 0.048(4) 0.083(4) 0.006(3) -0.035(3) -0.004(4)
C97 0.057(4) 0.138(6) 0.070(4) 0.001(4) -0.007(3) 0.027(4)
C91A 0.070(3) 0.067(3) 0.074(3) 0.000(3) -0.032(3) 0.004(3)
C92A 0.060(3) 0.042(3) 0.102(4) 0.005(3) -0.035(3) 0.008(2)
C93A 0.058(3) 0.048(4) 0.083(4) 0.006(3) -0.035(3) -0.004(4)
C94A 0.056(3) 0.064(5) 0.074(3) -0.002(4) -0.032(3) 0.016(4)
C95A 0.074(4) 0.036(4) 0.058(4) -0.018(3) -0.037(3) 0.022(3)
C96A 0.077(3) 0.046(3) 0.072(3) 0.009(2) -0.043(3) -0.005(2)
C97A 0.057(4) 0.138(6) 0.070(4) 0.001(4) -0.007(3) 0.027(4)
C91B 0.056(3) 0.064(5) 0.074(3) -0.002(4) -0.032(3) 0.016(4)
C92B 0.077(3) 0.046(3) 0.072(3) 0.009(2) -0.043(3) -0.005(2)
C93B 0.058(3) 0.048(4) 0.083(4) 0.006(3) -0.035(3) -0.004(4)
C94B 0.070(3) 0.067(3) 0.074(3) 0.000(3) -0.032(3) 0.004(3)
C95B 0.060(3) 0.042(3) 0.102(4) 0.005(3) -0.035(3) 0.008(2)
C96B 0.045(14) 0.052(13) 0.050(13) 0.026(11) -0.026(11) -0.009(11)
C97B 0.024(10) 0.121(17) 0.069(14) 0.077(13) 0.018(10) 0.010(11)
C101 0.044(4) 0.036(3) 0.049(4) 0.022(3) 0.015(3) -0.002(3)
C102 0.082(8) 0.028(7) 0.060(8) 0.014(6) 0.021(7) -0.004(5)
C103 0.104(7) 0.030(3) 0.035(4) -0.001(3) 0.022(4) -0.009(4)
C104 0.091(9) 0.031(5) 0.047(6) 0.016(4) 0.024(6) -0.004(5)
C105 0.046(4) 0.029(3) 0.040(3) 0.007(2) 0.007(3) -0.001(3)
C106 0.066(6) 0.030(7) 0.055(8) 0.015(5) 0.045(6) 0.020(4)
C107 0.072(7) 0.108(11) 0.091(9) 0.053(8) 0.010(6) -0.011(6)

loop_
_atom_type_symbol
_atom_type_description
_atom_type_scat_dispersion_real
_atom_type_scat_dispersion_imag
_atom_type_scat_source
C C 0.0033 0.0016 'International Tables Vol C Tables 4.2.6.8 and 6.1.1.4'
H H 0.0000 0.0000 'International Tables Vol C Tables 4.2.6.8 and 6.1.1.4'
O O 0.0106 0.0060 'International Tables Vol C Tables 4.2.6.8 and 6.1.1.4'
Ge Ge 0.1547 1.8001 'International Tables Vol C Tables 4.2.6.8 and 6.1.1.4'

loop_
_geom_angle_atom_site_label_1
_geom_angle_atom_site_label_2
_geom_angle_atom_site_label_3
_geom_angle
O1 Ge1 C27 99.65(7)
O1 C1 C3 110.42(17)
O1 C1 C2 107.37(17)
C3 C1 C2 111.07(18)
O1 C1 C15 114.75(18)
C3 C1 C15 104.15(17)
C2 C1 C15 109.11(18)
C1 O1 Ge1 119.54(13)
C1 C2 H2A 109.5
C1 C2 H2B 109.5
H2A C2 H2B 109.5
C1 C2 H2C 109.5
H2A C2 H2C 109.5
H2B C2 H2C 109.5
O2 C3 C4 124.3(2)
O2 C3 C1 121.81(19)
C4 C3 C1 113.81(18)
C5 C4 C9 121.78(19)
C5 C4 C3 122.41(19)
C9 C4 C3 115.64(19)
C4 C5 C6 117.9(2)
C4 C5 C18 123.75(19)
C6 C5 C18 118.3(2)
C7 C6 C5 120.9(2)
C7 C6 H6 119.6
C5 C6 H6 119.6
C6 C7 C8 120.9(2)
C6 C7 H7 119.5
C8 C7 H7 119.5
C7 C8 C9 120.5(2)
C7 C8 H8 119.8
C9 C8 H8 119.8
C8 C9 C4 117.9(2)
C8 C9 C10 123.3(2)
C4 C9 C10 118.78(19)
C11 C10 C15 118.2(2)
C11 C10 C9 123.6(2)
C15 C10 C9 118.05(19)
C12 C11 C10 118.5(2)
C12 C11 C16 116.5(2)
C10 C11 C16 125.0(2)
C13 C12 C11 122.9(2)
C13 C12 H12 118.5
C11 C12 H12 118.5
C14 C13 C12 118.1(2)
C14 C13 C17 121.9(2)
C12 C13 C17 120.0(2)
C15 C14 C13 120.6(2)
C15 C14 H14 119.7
C13 C14 H14 119.7
C14 C15 C10 121.5(2)
C14 C15 C1 119.54(19)
C10 C15 C1 118.95(19)
C11 C16 H16A 109.5
C11 C16 H16B 109.5
H16A C16 H16B 109.5
C11 C16 H16C 109.5
H16A C16 H16C 109.5
H16B C16 H16C 109.5
C13 C17 H17A 109.5
C13 C17 H17B 109.5
H17A C17 H17B 109.5
C13 C17 H17C 109.5
H17A C17 H17C 109.5
H17B C17 H17C 109.5
C19 C18 C23 120.3(2)
C19 C18 C5 120.5(2)
C23 C18 C5 119.0(2)
C18 C19 C20 118.9(2)
C18 C19 C24 121.7(2)
C20 C19 C24 119.4(2)
C21 C20 C19 121.8(2)
C21 C20 H20 119.1
C19 C20 H20 119.1
C22 C21 C20 118.0(2)
C22 C21 C25 120.8(3)
C20 C21 C25 121.2(3)
C21 C22 C23 121.9(2)
C21 C22 H22 119.1
C23 C22 H22 119.1
C22 C23 C18 119.1(2)
C22 C23 C26 120.6(2)
C18 C23 C26 120.3(2)
C19 C24 H24A 109.5
C19 C24 H24B 109.5
H24A C24 H24B 109.5
C19 C24 H24C 109.5
H24A C24 H24C 109.5
H24B C24 H24C 109.5
C21 C25 H25A 109.5
C21 C25 H25B 109.5
H25A C25 H25B 109.5
C21 C25 H25C 109.5
H25A C25 H25C 109.5
H25B C25 H25C 109.5
C21 C25 H25D 109.5
H25A C25 H25D 141.1
H25B C25 H25D 56.3
H25C C25 H25D 56.3
C21 C25 H25E 109.5
H25A C25 H25E 56.3
H25B C25 H25E 141.1
H25C C25 H25E 56.3
H25D C25 H25E 109.5
C21 C25 H25F 109.5
H25A C25 H25F 56.3
H25B C25 H25F 56.3
H25C C25 H25F 141.1
H25D C25 H25F 109.5
H25E C25 H25F 109.5
C23 C26 H26A 109.5
C23 C26 H26B 109.5
H26A C26 H26B 109.5
C23 C26 H26C 109.5
H26A C26 H26C 109.5
H26B C26 H26C 109.5
C28 C27 C32 119.82(18)
C28 C27 Ge1 125.92(14)
C32 C27 Ge1 112.98(14)
C29 C28 C27 119.68(18)
C29 C28 C39 121.60(18)
C27 C28 C39 118.71(17)
C30 C29 C28 118.70(18)
C30 C29 C33 118.63(18)
C28 C29 C33 122.65(18)
C31 C30 C29 123.13(19)
C31 C30 H30 118.4
C29 C30 H30 118.4
C30 C31 C32 117.71(18)
C30 C31 C36 119.92(18)
C32 C31 C36 122.38(18)
C31 C32 C27 120.94(19)
C31 C32 C54 122.53(18)
C27 C32 C54 116.52(17)
C29 C33 C34 111.21(18)
C29 C33 C35 112.14(18)
C34 C33 C35 109.85(18)
C29 C33 H33 107.8
C34 C33 H33 107.8
C35 C33 H33 107.8
C33 C34 H34A 109.5
C33 C34 H34B 109.5
H34A C34 H34B 109.5
C33 C34 H34C 109.5
H34A C34 H34C 109.5
H34B C34 H34C 109.5
C33 C35 H35A 109.5
C33 C35 H35B 109.5
H35A C35 H35B 109.5
C33 C35 H35C 109.5
H35A C35 H35C 109.5
H35B C35 H35C 109.5
C31 C36 C38 111.43(18)
C31 C36 C37 112.17(18)
C38 C36 C37 109.82(18)
C31 C36 H36 107.7
C38 C36 H36 107.7
C37 C36 H36 107.7
C36 C37 H37A 109.5
C36 C37 H37B 109.5
H37A C37 H37B 109.5
C36 C37 H37C 109.5
H37A C37 H37C 109.5
H37B C37 H37C 109.5
C36 C38 H38A 109.5
C36 C38 H38B 109.5
H38A C38 H38B 109.5
C36 C38 H38C 109.5
H38A C38 H38C 109.5
H38B C38 H38C 109.5
C40 C39 C44 119.23(18)
C40 C39 C28 120.70(18)
C44 C39 C28 120.05(19)
C41 C40 C39 119.0(2)
C41 C40 C45 118.25(19)
C39 C40 C45 122.71(19)
C42 C41 C40 122.7(2)
C42 C41 H41 118.6
C40 C41 H41 118.6
C41 C42 C43 117.4(2)
C41 C42 C48 119.4(2)
C43 C42 C48 123.1(2)
C42 C43 C44 122.4(2)
C42 C43 H43 118.8
C44 C43 H43 118.8
C43 C44 C39 119.0(2)
C43 C44 C51 118.59(19)
C39 C44 C51 122.30(18)
C40 C45 C46 110.94(18)
C40 C45 C47 111.40(18)
C46 C45 C47 110.43(19)
C40 C45 H45 108.0
C46 C45 H45 108.0
C47 C45 H45 108.0
C45 C46 H46A 109.5
C45 C46 H46B 109.5
H46A C46 H46B 109.5
C45 C46 H46C 109.5
H46A C46 H46C 109.5
H46B C46 H46C 109.5
C45 C47 H47A 109.5
C45 C47 H47B 109.5
H47A C47 H47B 109.5
C45 C47 H47C 109.5
H47A C47 H47C 109.5
H47B C47 H47C 109.5
C50 C48 C42 114.0(2)
C50 C48 C49 110.4(2)
C42 C48 C49 110.9(2)
C50 C48 H48 107.1
C42 C48 H48 107.1
C49 C48 H48 107.1
C48 C49 H49A 109.5
C48 C49 H49B 109.5
H49A C49 H49B 109.5
C48 C49 H49C 109.5
H49A C49 H49C 109.5
H49B C49 H49C 109.5
C48 C50 H50A 109.5
C48 C50 H50B 109.5
H50A C50 H50B 109.5
C48 C50 H50C 109.5
H50A C50 H50C 109.5
H50B C50 H50C 109.5
C44 C51 C52 112.73(18)
C44 C51 C53 110.39(18)
C52 C51 C53 109.26(19)
C44 C51 H51 108.1
C52 C51 H51 108.1
C53 C51 H51 108.1
C51 C52 H52A 109.5
C51 C52 H52B 109.5
H52A C52 H52B 109.5
C51 C52 H52C 109.5
H52A C52 H52C 109.5
H52B C52 H52C 109.5
C51 C53 H53A 109.5
C51 C53 H53B 109.5
H53A C53 H53B 109.5
C51 C53 H53C 109.5
H53A C53 H53C 109.5
H53B C53 H53C 109.5
C55 C54 C59 119.59(18)
C55 C54 C32 120.64(18)
C59 C54 C32 119.64(19)
C56 C55 C54 119.2(2)
C56 C55 C60 118.8(2)
C54 C55 C60 121.92(18)
C57 C56 C55 121.9(2)
C57 C56 H56 119.1
C55 C56 H56 119.1
C56 C57 C58 117.9(2)
C56 C57 C63 122.4(2)
C58 C57 C63 119.6(2)
C59 C58 C57 122.5(2)
C59 C58 H58 118.8
C57 C58 H58 118.8
C58 C59 C54 118.7(2)
C58 C59 C66 120.16(19)
C54 C59 C66 121.15(18)
C55 C60 C61 112.22(18)
C55 C60 C62 110.84(18)
C61 C60 C62 110.31(19)
C55 C60 H60 107.8
C61 C60 H60 107.8
C62 C60 H60 107.8
C60 C61 H61A 109.5
C60 C61 H61B 109.5
H61A C61 H61B 109.5
C60 C61 H61C 109.5
H61A C61 H61C 109.5
H61B C61 H61C 109.5
C60 C62 H62A 109.5
C60 C62 H62B 109.5
H62A C62 H62B 109.5
C60 C62 H62C 109.5
H62A C62 H62C 109.5
H62B C62 H62C 109.5
C64 C63 C57 115.1(3)
C64 C63 C65 110.8(3)
C57 C63 C65 111.3(2)
C64 C63 H63 106.3
C57 C63 H63 106.3
C65 C63 H63 106.3
H64D C64A H64E 109.5
H64D C64A H64F 109.5
H64E C64A H64F 109.5
H65D C65A H65E 109.5
H65D C65A H65F 109.5
H65E C65A H65F 109.5
C68 C66 C67 109.70(19)
C68 C66 C59 112.02(19)
C67 C66 C59 112.32(18)
C68 C66 H66 107.5
C67 C66 H66 107.5
C59 C66 H66 107.5
C66 C67 H67A 109.5
C66 C67 H67B 109.5
H67A C67 H67B 109.5
C66 C67 H67C 109.5
H67A C67 H67C 109.5
H67B C67 H67C 109.5
C66 C68 H68A 109.5
C66 C68 H68B 109.5
H68A C68 H68B 109.5
C66 C68 H68C 109.5
H68A C68 H68C 109.5
H68B C68 H68C 109.5
C72 C71 C76 117.5(3)
C72 C71 C77 121.5(3)
C76 C71 C77 121.0(3)
C73 C72 C71 121.5(3)
C73 C72 H72 119.2
C71 C72 H72 119.2
C72 C73 C74 119.9(3)
C72 C73 H73 120.0
C74 C73 H73 120.0
C75 C74 C73 119.5(3)
C75 C74 H74 120.2
C73 C74 H74 120.2
C74 C75 C76 120.8(3)
C74 C75 H75 119.6
C76 C75 H75 119.6
C75 C76 C71 120.8(3)
C75 C76 H76 119.6
C71 C76 H76 119.6
C71 C77 H77A 109.5
C71 C77 H77B 109.5
H77A C77 H77B 109.5
C71 C77 H77C 109.5
H77A C77 H77C 109.5
H77B C77 H77C 109.5
C86 C81 C82 117.7(2)
C86 C81 C87 122.4(2)
C82 C81 C87 119.9(2)
C83 C82 C81 121.3(2)
C83 C82 H82 119.4
C81 C82 H82 119.4
C84 C83 C82 120.3(2)
C84 C83 H83 119.8
C82 C83 H83 119.8
C83 C84 C85 119.2(2)
C83 C84 H84 120.4
C85 C84 H84 120.4
C84 C85 C86 120.3(2)
C84 C85 H85 119.8
C86 C85 H85 119.8
C81 C86 C85 121.1(2)
C81 C86 H86 119.4
C85 C86 H86 119.4
C81 C87 H87A 109.5
C81 C87 H87B 109.5
H87A C87 H87B 109.5
C81 C87 H87C 109.5
H87A C87 H87C 109.5
H87B C87 H87C 109.5
C92 C91 C96 120.0
C92 C91 C97 121.8(5)
C96 C91 C97 118.2(5)
C91 C92 C93 120.0
C91 C92 H92 120.0
C93 C92 H92 120.0
C92 C93 C94 120.0
C92 C93 H93 120.0
C94 C93 H93 120.0
C95 C94 C93 120.0
C95 C94 H94 120.0
C93 C94 H94 120.0
C96 C95 C94 120.0
C96 C95 H95 120.0
C94 C95 H95 120.0
C95 C96 C91 120.0
C95 C96 H96 120.0
C91 C96 H96 120.0
C91 C97 H97A 109.5
C91 C97 H97B 109.5
H97A C97 H97B 109.5
C91 C97 H97C 109.5
H97A C97 H97C 109.5
H97B C97 H97C 109.5
C97A C91A C92A 126.1
C97A C91A C96A 113.6
C92A C91A C96A 120.0
C91A C92A C93A 120.0
C91A C92A H92A 120.0
C93A C92A H92A 120.0
C92A C93A C94A 120.0
C92A C93A H93A 120.0
C94A C93A H93A 120.0
C93A C94A C95A 120.0
C93A C94A H94A 120.0
C95A C94A H94A 120.0
C96A C95A C94A 120.0
C96A C95A H95A 120.0
C94A C95A H95A 120.0
C95A C96A C91A 120.0
C95A C96A H96A 120.0
C91A C96A H96A 120.0
C91A C97A H97D 109.5
C91A C97A H97E 109.5
H97D C97A H97E 109.5
C91A C97A H97F 109.5
H97D C97A H97F 109.5
H97E C97A H97F 109.5
C92B C91B C96B 120.0
C92B C91B C97B 121.6(10)
C96B C91B C97B 118.3(10)
C91B C92B C93B 120.0
C91B C92B H92B 120.0
C93B C92B H92B 120.0
C94B C93B C92B 120.0
C94B C93B H93B 120.0
C92B C93B H93B 120.0
C93B C94B C95B 120.0
C93B C94B H94B 120.0
C95B C94B H94B 120.0
C96B C95B C94B 120.0
C96B C95B H95B 120.0
C94B C95B H95B 120.0
C95B C96B C91B 120.0
C95B C96B H96B 120.0
C91B C96B H96B 120.0
C91B C97B H97G 109.5
C91B C97B H97H 109.5
H97G C97B H97H 109.5
C91B C97B H97I 109.5
H97G C97B H97I 109.5
H97H C97B H97I 109.5
C102 C101 C106 120.0
C102 C101 C107 119.4(7)
C106 C101 C107 120.6(7)
C103 C102 C101 120.0
C103 C102 H102 120.0
C101 C102 H102 120.0
C102 C103 C104 120.0
C102 C103 H103 120.0
C104 C103 H103 120.0
C105 C104 C103 120.0
C105 C104 H104 120.0
C103 C104 H104 120.0
C104 C105 C106 120.0
C104 C105 H105 120.0
C106 C105 H105 120.0
C105 C106 C101 120.0
C105 C106 H106 120.0
C101 C106 H106 120.0
C101 C107 H10A 109.5
C101 C107 H10B 109.5
H10A C107 H10B 109.5
C101 C107 H10C 109.5
H10A C107 H10C 109.5
H10B C107 H10C 109.5
C101 C107 H10D 109.5
H10A C107 H10D 141.1
H10B C107 H10D 56.3
H10C C107 H10D 56.3
C101 C107 H10E 109.5
H10A C107 H10E 56.3
H10B C107 H10E 141.1
H10C C107 H10E 56.3
H10D C107 H10E 109.5
C101 C107 H10F 109.5
H10A C107 H10F 56.3
H10B C107 H10F 56.3
H10C C107 H10F 141.1
H10D C107 H10F 109.5
H10E C107 H10F 109.5

loop_
_geom_bond_atom_site_label_1
_geom_bond_atom_site_label_2
_geom_bond_distance
Ge1 O1 1.8212(16)
Ge1 C27 2.030(2)
C1 O1 1.403(3)
C1 C3 1.536(3)
C1 C2 1.536(3)
C1 C15 1.542(3)
C2 H2A 0.9800
C2 H2B 0.9800
C2 H2C 0.9800
O2 C3 1.214(3)
C3 C4 1.492(3)
C4 C5 1.398(3)
C4 C9 1.412(3)
C5 C6 1.399(3)
C5 C18 1.504(3)
C6 C7 1.376(3)
C6 H6 0.9500
C7 C8 1.382(3)
C7 H7 0.9500
C8 C9 1.398(3)
C8 H8 0.9500
C9 C10 1.491(3)
C10 C11 1.409(3)
C10 C15 1.413(3)
C11 C12 1.398(3)
C11 C16 1.509(3)
C12 C13 1.389(3)
C12 H12 0.9500
C13 C14 1.388(3)
C13 C17 1.508(3)
C14 C15 1.380(3)
C14 H14 0.9500
C16 H16A 0.9800
C16 H16B 0.9800
C16 H16C 0.9800
C17 H17A 0.9800
C17 H17B 0.9800
C17 H17C 0.9800
C18 C19 1.387(3)
C18 C23 1.398(3)
C19 C20 1.403(3)
C19 C24 1.502(4)
C20 C21 1.386(4)
C20 H20 0.9500
C21 C22 1.383(4)
C21 C25 1.512(3)
C22 C23 1.394(3)
C22 H22 0.9500
C23 C26 1.498(4)
C24 H24A 0.9800
C24 H24B 0.9800
C24 H24C 0.9800
C25 H25A 0.9800
C25 H25B 0.9800
C25 H25C 0.9800
C25 H25D 0.9800
C25 H25E 0.9800
C25 H25F 0.9800
C26 H26A 0.9800
C26 H26B 0.9800
C26 H26C 0.9800
C27 C28 1.407(3)
C27 C32 1.411(3)
C28 C29 1.407(3)
C28 C39 1.511(3)
C29 C30 1.397(3)
C29 C33 1.523(3)
C30 C31 1.389(3)
C30 H30 0.9500
C31 C32 1.403(3)
C31 C36 1.525(3)
C32 C54 1.508(3)
C33 C34 1.530(3)
C33 C35 1.534(3)
C33 H33 1.0000
C34 H34A 0.9800
C34 H34B 0.9800
C34 H34C 0.9800
C35 H35A 0.9800
C35 H35B 0.9800
C35 H35C 0.9800
C36 C38 1.530(3)
C36 C37 1.531(3)
C36 H36 1.0000
C37 H37A 0.9800
C37 H37B 0.9800
C37 H37C 0.9800
C38 H38A 0.9800
C38 H38B 0.9800
C38 H38C 0.9800
C39 C40 1.407(3)
C39 C44 1.411(3)
C40 C41 1.394(3)
C40 C45 1.521(3)
C41 C42 1.384(3)
C41 H41 0.9500
C42 C43 1.387(3)
C42 C48 1.520(3)
C43 C44 1.397(3)
C43 H43 0.9500
C44 C51 1.523(3)
C45 C46 1.530(3)
C45 C47 1.535(3)
C45 H45 1.0000
C46 H46A 0.9800
C46 H46B 0.9800
C46 H46C 0.9800
C47 H47A 0.9800
C47 H47B 0.9800
C47 H47C 0.9800
C48 C50 1.497(4)
C48 C49 1.523(4)
C48 H48 1.0000
C49 H49A 0.9800
C49 H49B 0.9800
C49 H49C 0.9800
C50 H50A 0.9800
C50 H50B 0.9800
C50 H50C 0.9800
C51 C52 1.532(3)
C51 C53 1.532(3)
C51 H51 1.0000
C52 H52A 0.9800
C52 H52B 0.9800
C52 H52C 0.9800
C53 H53A 0.9800
C53 H53B 0.9800
C53 H53C 0.9800
C54 C55 1.407(3)
C54 C59 1.415(3)
C55 C56 1.394(3)
C55 C60 1.523(3)
C56 C57 1.388(3)
C56 H56 0.9500
C57 C58 1.392(3)
C57 C63 1.523(3)
C58 C59 1.388(3)
C58 H58 0.9500
C59 C66 1.526(3)
C60 C61 1.527(3)
C60 C62 1.529(3)
C60 H60 1.0000
C61 H61A 0.9800
C61 H61B 0.9800
C61 H61C 0.9800
C62 H62A 0.9800
C62 H62B 0.9800
C62 H62C 0.9800
C63 C64 1.510(4)
C63 C65 1.526(4)
C63 H63 1.0000
C64 H64A 0.9800
C64 H64B 0.9800
C64 H64C 0.9800
C65 H65A 0.9800
C65 H65B 0.9800
C65 H65C 0.9800
C64A H64D 0.9800
C64A H64E 0.9800
C64A H64F 0.9800
C65A H65D 0.9800
C65A H65E 0.9800
C65A H65F 0.9800
C66 C68 1.523(3)
C66 C67 1.526(3)
C66 H66 1.0000
C67 H67A 0.9800
C67 H67B 0.9800
C67 H67C 0.9800
C68 H68A 0.9800
C68 H68B 0.9800
C68 H68C 0.9800
C71 C72 1.382(4)
C71 C76 1.401(4)
C71 C77 1.495(4)
C72 C73 1.376(5)
C72 H72 0.9500
C73 C74 1.383(4)
C73 H73 0.9500
C74 C75 1.366(5)
C74 H74 0.9500
C75 C76 1.372(5)
C75 H75 0.9500
C76 H76 0.9500
C77 H77A 0.9800
C77 H77B 0.9800
C77 H77C 0.9800
C81 C86 1.382(3)
C81 C82 1.390(3)
C81 C87 1.499(3)
C82 C83 1.381(4)
C82 H82 0.9500
C83 C84 1.376(4)
C83 H83 0.9500
C84 C85 1.378(4)
C84 H84 0.9500
C85 C86 1.387(3)
C85 H85 0.9500
C86 H86 0.9500
C87 H87A 0.9800
C87 H87B 0.9800
C87 H87C 0.9800
C91 C92 1.3900
C91 C96 1.3900
C91 C97 1.459(6)
C92 C93 1.3900
C92 H92 0.9500
C93 C94 1.3900
C93 H93 0.9500
C94 C95 1.3900
C94 H94 0.9500
C95 C96 1.3900
C95 H95 0.9500
C96 H96 0.9500
C97 H97A 0.9800
C97 H97B 0.9800
C97 H97C 0.9800
C91A C97A 1.2745
C91A C92A 1.3900
C91A C96A 1.3900
C92A C93A 1.3900
C92A H92A 0.9500
C93A C94A 1.3900
C93A H93A 0.9500
C94A C95A 1.3900
C94A H94A 0.9500
C95A C96A 1.3900
C95A H95A 0.9500
C96A H96A 0.9500
C97A H97D 0.9800
C97A H97E 0.9800
C97A H97F 0.9800
C91B C92B 1.3900
C91B C96B 1.3900
C91B C97B 1.507(9)
C92B C93B 1.3900
C92B H92B 0.9500
C93B C94B 1.3900
C93B H93B 0.9500
C94B C95B 1.3900
C94B H94B 0.9500
C95B C96B 1.3900
C95B H95B 0.9500
C96B H96B 0.9500
C97B H97G 0.9800
C97B H97H 0.9800
C97B H97I 0.9800
C101 C102 1.3900
C101 C106 1.3900
C101 C107 1.510(10)
C102 C103 1.3900
C102 H102 0.9500
C103 C104 1.3900
C103 H103 0.9500
C104 C105 1.3900
C104 H104 0.9500
C105 C106 1.3900
C105 H105 0.9500
C106 H106 0.9500
C107 H10A 0.9800
C107 H10B 0.9800
C107 H10C 0.9800
C107 H10D 0.9800
C107 H10E 0.9800
C107 H10F 0.9800
